data_1504336
loop_
_publ_author_name
'Frankowski, Kevin J.'
'Neuenswander, Benjamin'
'Aub\'e, Jeffrey'

_publ_section_title
;
 Explorations ofStemonaAlkaloid-Inspired Analogues: Skeletal Modification
 and Functional Group Diversification
;
_journal_issue 5
_journal_name_full 'Journal of Combinatorial Chemistry'
_journal_page_first 721
_journal_paper_doi 10.1021/cc800078h
_journal_volume 10
_journal_year 2008
_chemical_formula_sum 'C14 H23 N O2'
_chemical_formula_weight 237.33
_chemical_name_systematic
; 
 ? 
;
_space_group_IT_number 2
_symmetry_cell_setting triclinic
_symmetry_space_group_name_Hall '-P 1'
_symmetry_space_group_name_H-M 'P -1'
_atom_sites_solution_hydrogens geom
_atom_sites_solution_primary direct
_atom_sites_solution_secondary difmap
_audit_creation_method SHELXL-97
_cell_angle_alpha 77.485(2)
_cell_angle_beta 81.316(2)
_cell_angle_gamma 82.478(2)
_cell_formula_units_Z 2
_cell_length_a 5.2318(6)
_cell_length_b 8.6863(10)
_cell_length_c 13.9249(16)
_cell_measurement_reflns_used 2397
_cell_measurement_temperature 100(2)
_cell_measurement_theta_max 30.50
_cell_measurement_theta_min 2.41
_cell_volume 607.53(12)
_computing_cell_refinement 'Bruker SAINT'
_computing_data_collection 'Bruker SMART'
_computing_data_reduction 'Bruker SAINT'
_computing_molecular_graphics 'Bruker SHELXTL'
_computing_publication_material 'Bruker SHELXTL'
_computing_structure_refinement 'Bruker SHELXTL'
_computing_structure_solution 'Bruker SHELXTL'
_diffrn_ambient_temperature 100(2)
_diffrn_measured_fraction_theta_full 0.987
_diffrn_measured_fraction_theta_max 0.987
_diffrn_measurement_device_type 'BRuker SMART APEX CCD area detector'
_diffrn_measurement_method 'phi and omega scans'
_diffrn_radiation_monochromator graphite
_diffrn_radiation_source 'fine-focus sealed tube'
_diffrn_radiation_type MoK\a
_diffrn_radiation_wavelength 0.71073
_diffrn_reflns_av_R_equivalents 0.0486
_diffrn_reflns_av_sigmaI/netI 0.0599
_diffrn_reflns_limit_h_max 7
_diffrn_reflns_limit_h_min -7
_diffrn_reflns_limit_k_max 12
_diffrn_reflns_limit_k_min -12
_diffrn_reflns_limit_l_max 19
_diffrn_reflns_limit_l_min -19
_diffrn_reflns_number 7537
_diffrn_reflns_theta_full 30.51
_diffrn_reflns_theta_max 30.51
_diffrn_reflns_theta_min 2.41
_diffrn_standards_decay_% 0.00
_exptl_absorpt_coefficient_mu 0.086
_exptl_absorpt_correction_T_max 1.000
_exptl_absorpt_correction_T_min 0.836
_exptl_absorpt_correction_type multi-scan
_exptl_crystal_colour Colorless
_exptl_crystal_density_diffrn 1.297
_exptl_crystal_density_meas 0
_exptl_crystal_density_method 'not measured'
_exptl_crystal_description Parallelepiped
_exptl_crystal_F_000 260
_exptl_crystal_size_max 0.37
_exptl_crystal_size_mid 0.20
_exptl_crystal_size_min 0.20
_refine_diff_density_max 0.464
_refine_diff_density_min -0.197
_refine_diff_density_rms 0.064
_refine_ls_extinction_method none
_refine_ls_goodness_of_fit_ref 0.979
_refine_ls_hydrogen_treatment mixed
_refine_ls_matrix_type full
_refine_ls_number_parameters 246
_refine_ls_number_reflns 3666
_refine_ls_number_restraints 0
_refine_ls_restrained_S_all 0.979
_refine_ls_R_factor_all 0.0601
_refine_ls_R_factor_gt 0.0491
_refine_ls_shift/su_max 0.000
_refine_ls_shift/su_mean 0.000
_refine_ls_structure_factor_coef Fsqd
_refine_ls_weighting_details 'calc w=1/[\s^2^(Fo^2^)+(0.0643P)^2^+0.0000P] where P=(Fo^2^+2Fc^2^)/3'
_refine_ls_weighting_scheme calc
_refine_ls_wR_factor_gt 0.1157
_refine_ls_wR_factor_ref 0.1203
_reflns_number_gt 2947
_reflns_number_total 3666
_reflns_threshold_expression >2sigma(I)
_cod_data_source_file cc800078h_si_003.cif
_cod_data_source_block k31d
_cod_depositor_comments
;
The following automatic conversions were performed:

'_symmetry_cell_setting' value 'Triclinic' changed to 'triclinic'
according to /home/saulius/struct/CIF-dictionaries/cif_core.dic
dictionary named 'cif_core.dic' version 2.4.1 from 2010-06-29.

Automatic conversion script
Id: cif_fix_values 1715 2011-07-08 13:25:40Z adriana 
;
_cod_original_sg_symbol_H-M P-1
_cod_database_code 1504336

loop_
_symmetry_equiv_pos_as_xyz
'x, y, z'
'-x, -y, -z'

loop_
_atom_site_label
_atom_site_type_symbol
_atom_site_fract_x
_atom_site_fract_y
_atom_site_fract_z
_atom_site_U_iso_or_equiv
_atom_site_adp_type
_atom_site_occupancy
_atom_site_symmetry_multiplicity
_atom_site_calc_flag
O1 O 0.46753(16) 0.63628(9) 0.34080(6) 0.01821(19) Uani 1 1 d
O2 O 0.57443(15) -0.05028(10) 0.24689(6) 0.01868(19) Uani 1 1 d
H2O H 0.545(3) -0.150(2) 0.2789(11) 0.032(4) Uiso 1 1 d
N N 0.24068(18) 0.42814(11) 0.35577(7) 0.0142(2) Uani 1 1 d
C1 C 0.3085(2) 0.57234(13) 0.30808(8) 0.0150(2) Uani 1 1 d
C2 C 0.1822(3) 0.65989(14) 0.21868(9) 0.0202(3) Uani 1 1 d
H2A H 0.262(3) 0.7569(18) 0.1953(11) 0.029(4) Uiso 1 1 d
H2B H -0.003(3) 0.6892(18) 0.2412(11) 0.030(4) Uiso 1 1 d
C3 C 0.1946(2) 0.57694(14) 0.13173(9) 0.0180(2) Uani 1 1 d
H3A H 0.378(2) 0.5312(15) 0.1139(10) 0.016(3) Uiso 1 1 d
H3B H 0.155(3) 0.6578(17) 0.0745(10) 0.023(4) Uiso 1 1 d
C4 C 0.0074(2) 0.45105(13) 0.14961(9) 0.0160(2) Uani 1 1 d
H4A H -0.176(3) 0.4961(17) 0.1744(10) 0.025(4) Uiso 1 1 d
H4B H -0.010(3) 0.4196(16) 0.0868(10) 0.022(4) Uiso 1 1 d
C5 C 0.0757(2) 0.30242(13) 0.22656(8) 0.0133(2) Uani 1 1 d
H5 H -0.062(3) 0.2311(15) 0.2308(9) 0.014(3) Uiso 1 1 d
C6 C 0.3365(2) 0.20628(12) 0.19909(8) 0.0133(2) Uani 1 1 d
H6 H 0.482(3) 0.2591(17) 0.2128(10) 0.021(4) Uiso 1 1 d
C7 C 0.3396(2) 0.04577(13) 0.27111(8) 0.0143(2) Uani 1 1 d
H7 H 0.188(3) -0.0099(15) 0.2639(9) 0.015(3) Uiso 1 1 d
C8 C 0.3211(2) 0.06875(13) 0.37709(8) 0.0149(2) Uani 1 1 d
H8A H 0.485(3) 0.1140(16) 0.3817(11) 0.022(4) Uiso 1 1 d
H8B H 0.318(3) -0.0365(17) 0.4222(10) 0.023(4) Uiso 1 1 d
C9 C 0.0843(2) 0.17906(13) 0.40925(8) 0.0136(2) Uani 1 1 d
H9 H -0.084(3) 0.1214(15) 0.4202(9) 0.017(3) Uiso 1 1 d
C10 C 0.1267(2) 0.23872(14) 0.50067(8) 0.0158(2) Uani 1 1 d
H10A H -0.043(3) 0.2870(16) 0.5314(10) 0.020(3) Uiso 1 1 d
H10B H 0.203(3) 0.1582(16) 0.5525(10) 0.018(3) Uiso 1 1 d
C11 C 0.3103(2) 0.36631(14) 0.45712(8) 0.0155(2) Uani 1 1 d
H11A H 0.290(3) 0.4557(16) 0.4942(10) 0.018(3) Uiso 1 1 d
H11B H 0.498(3) 0.3242(15) 0.4529(9) 0.016(3) Uiso 1 1 d
C12 C 0.0492(2) 0.33359(13) 0.33218(8) 0.0129(2) Uani 1 1 d
H12 H -0.126(3) 0.3870(16) 0.3472(10) 0.020(4) Uiso 1 1 d
C13 C 0.3866(2) 0.18920(14) 0.09027(9) 0.0183(2) Uani 1 1 d
H13A H 0.564(3) 0.1335(19) 0.0797(11) 0.033(4) Uiso 1 1 d
H13B H 0.391(2) 0.2982(16) 0.0471(10) 0.017(3) Uiso 1 1 d
C14 C 0.1904(3) 0.10294(16) 0.05723(10) 0.0227(3) Uani 1 1 d
H14A H 0.010(3) 0.1506(18) 0.0712(11) 0.025(4) Uiso 1 1 d
H14B H 0.226(3) 0.1094(17) -0.0130(12) 0.028(4) Uiso 1 1 d
H14C H 0.202(3) -0.011(2) 0.0890(12) 0.042(5) Uiso 1 1 d

loop_
_atom_site_aniso_label
_atom_site_aniso_U_11
_atom_site_aniso_U_22
_atom_site_aniso_U_33
_atom_site_aniso_U_23
_atom_site_aniso_U_13
_atom_site_aniso_U_12
O1 0.0201(4) 0.0160(4) 0.0191(4) -0.0033(3) -0.0026(3) -0.0041(3)
O2 0.0157(4) 0.0143(4) 0.0233(4) -0.0037(3) 0.0024(3) 0.0028(3)
N 0.0154(4) 0.0138(4) 0.0132(4) -0.0017(3) -0.0022(3) -0.0016(3)
C1 0.0165(5) 0.0131(5) 0.0145(5) -0.0040(4) 0.0007(4) 0.0005(4)
C2 0.0271(6) 0.0125(5) 0.0214(6) -0.0018(4) -0.0086(5) 0.0007(5)
C3 0.0222(6) 0.0156(5) 0.0151(5) 0.0007(4) -0.0043(4) -0.0017(4)
C4 0.0156(5) 0.0169(5) 0.0148(5) -0.0019(4) -0.0037(4) 0.0009(4)
C5 0.0117(5) 0.0139(5) 0.0140(5) -0.0030(4) -0.0011(4) -0.0011(4)
C6 0.0118(5) 0.0137(5) 0.0142(5) -0.0028(4) -0.0009(4) -0.0012(4)
C7 0.0121(5) 0.0128(5) 0.0176(5) -0.0036(4) -0.0003(4) -0.0002(4)
C8 0.0146(5) 0.0137(5) 0.0149(5) -0.0009(4) -0.0015(4) -0.0003(4)
C9 0.0127(5) 0.0136(5) 0.0132(5) -0.0010(4) 0.0003(4) -0.0018(4)
C10 0.0155(5) 0.0173(5) 0.0130(5) -0.0017(4) 0.0001(4) -0.0006(4)
C11 0.0164(5) 0.0166(5) 0.0131(5) -0.0016(4) -0.0032(4) -0.0012(4)
C12 0.0110(5) 0.0132(5) 0.0137(5) -0.0023(4) -0.0006(4) -0.0004(4)
C13 0.0189(6) 0.0194(6) 0.0153(5) -0.0040(4) 0.0002(4) 0.0006(4)
C14 0.0299(7) 0.0207(6) 0.0190(6) -0.0057(5) -0.0074(5) -0.0004(5)

loop_
_atom_type_symbol
_atom_type_description
_atom_type_scat_dispersion_real
_atom_type_scat_dispersion_imag
_atom_type_scat_source
C C 0.0033 0.0016 'International Tables Vol C Tables 4.2.6.8 and 6.1.1.4'
H H 0.0000 0.0000 'International Tables Vol C Tables 4.2.6.8 and 6.1.1.4'
N N 0.0061 0.0033 'International Tables Vol C Tables 4.2.6.8 and 6.1.1.4'
O O 0.0106 0.0060 'International Tables Vol C Tables 4.2.6.8 and 6.1.1.4'

loop_
_geom_angle_atom_site_label_1
_geom_angle_atom_site_label_2
_geom_angle_atom_site_label_3
_geom_angle
C7 O2 H2O 104.9(10)
C1 N C11 118.30(9)
C1 N C12 128.71(9)
C11 N C12 111.31(9)
O1 C1 N 119.78(10)
O1 C1 C2 119.91(10)
N C1 C2 120.22(10)
C1 C2 C3 118.23(10)
C1 C2 H2A 106.5(9)
C3 C2 H2A 108.6(9)
C1 C2 H2B 107.9(9)
C3 C2 H2B 108.1(9)
H2A C2 H2B 107.1(12)
C4 C3 C2 113.79(10)
C4 C3 H3A 110.9(8)
C2 C3 H3A 109.8(8)
C4 C3 H3B 109.3(9)
C2 C3 H3B 107.4(9)
H3A C3 H3B 105.3(11)
C3 C4 C5 114.79(10)
C3 C4 H4A 110.1(8)
C5 C4 H4A 106.3(8)
C3 C4 H4B 110.8(8)
C5 C4 H4B 109.1(8)
H4A C4 H4B 105.2(11)
C4 C5 C12 113.10(9)
C4 C5 C6 115.04(9)
C12 C5 C6 112.11(9)
C4 C5 H5 106.1(7)
C12 C5 H5 103.2(7)
C6 C5 H5 106.1(7)
C7 C6 C13 112.40(9)
C7 C6 C5 107.01(9)
C13 C6 C5 114.03(9)
C7 C6 H6 105.8(8)
C13 C6 H6 108.3(8)
C5 C6 H6 109.0(8)
O2 C7 C8 109.99(9)
O2 C7 C6 109.32(9)
C8 C7 C6 110.25(9)
O2 C7 H7 108.3(7)
C8 C7 H7 109.7(7)
C6 C7 H7 109.2(8)
C7 C8 C9 114.58(9)
C7 C8 H8A 106.2(8)
C9 C8 H8A 109.6(8)
C7 C8 H8B 108.6(8)
C9 C8 H8B 109.4(8)
H8A C8 H8B 108.3(11)
C10 C9 C12 102.45(9)
C10 C9 C8 110.61(9)
C12 C9 C8 112.12(9)
C10 C9 H9 112.8(7)
C12 C9 H9 108.8(7)
C8 C9 H9 109.9(7)
C11 C10 C9 102.74(9)
C11 C10 H10A 110.3(8)
C9 C10 H10A 109.9(8)
C11 C10 H10B 110.5(8)
C9 C10 H10B 115.3(8)
H10A C10 H10B 108.0(10)
N C11 C10 103.71(9)
N C11 H11A 109.7(8)
C10 C11 H11A 114.4(8)
N C11 H11B 109.2(7)
C10 C11 H11B 113.3(7)
H11A C11 H11B 106.5(11)
N C12 C5 118.28(9)
N C12 C9 101.47(8)
C5 C12 C9 111.76(9)
N C12 H12 107.8(8)
C5 C12 H12 108.2(8)
C9 C12 H12 108.9(8)
C14 C13 C6 115.63(10)
C14 C13 H13A 110.0(9)
C6 C13 H13A 107.1(9)
C14 C13 H13B 108.6(8)
C6 C13 H13B 108.4(8)
H13A C13 H13B 106.7(11)
C13 C14 H14A 112.2(9)
C13 C14 H14B 109.4(9)
H14A C14 H14B 107.2(12)
C13 C14 H14C 111.6(10)
H14A C14 H14C 109.0(12)
H14B C14 H14C 107.3(13)

loop_
_geom_bond_atom_site_label_1
_geom_bond_atom_site_label_2
_geom_bond_distance
O1 C1 1.2463(14)
O2 C7 1.4311(12)
O2 H2O 0.901(17)
N C1 1.3494(14)
N C11 1.4793(14)
N C12 1.4894(14)
C1 C2 1.5073(16)
C2 C3 1.5269(17)
C2 H2A 0.961(15)
C2 H2B 0.990(15)
C3 C4 1.5187(17)
C3 H3A 1.006(13)
C3 H3B 0.970(14)
C4 C5 1.5291(15)
C4 H4A 1.025(14)
C4 H4B 0.991(14)
C5 C12 1.5351(15)
C5 C6 1.5450(15)
C5 H5 0.999(13)
C6 C7 1.5307(15)
C6 C13 1.5344(16)
C6 H6 0.999(15)
C7 C8 1.5188(16)
C7 H7 1.011(13)
C8 C9 1.5365(15)
C8 H8A 1.006(14)
C8 H8B 0.991(14)
C9 C10 1.5296(16)
C9 C12 1.5356(15)
C9 H9 1.045(13)
C10 C11 1.5265(16)
C10 H10A 1.006(14)
C10 H10B 0.982(13)
C11 H11A 1.008(14)
C11 H11B 0.998(13)
C12 H12 0.987(13)
C13 C14 1.5231(18)
C13 H13A 0.995(16)
C13 H13B 1.006(14)
C14 H14A 0.989(15)
C14 H14B 0.958(15)
C14 H14C 0.991(18)

loop_
_geom_hbond_atom_site_label_D
_geom_hbond_atom_site_label_H
_geom_hbond_atom_site_label_A
_geom_hbond_distance_DH
_geom_hbond_distance_HA
_geom_hbond_distance_DA
_geom_hbond_angle_DHA
_geom_hbond_site_symmetry_A
O2 H2O O1 0.901(17) 1.941(17) 2.8408(12) 176.1(15) 1_545

loop_
_geom_torsion_atom_site_label_1
_geom_torsion_atom_site_label_2
_geom_torsion_atom_site_label_3
_geom_torsion_atom_site_label_4
_geom_torsion
C11 N C1 O1 13.62(15)
C12 N C1 O1 177.49(10)
C11 N C1 C2 -163.11(10)
C12 N C1 C2 0.76(16)
O1 C1 C2 C3 127.62(12)
N C1 C2 C3 -55.65(15)
C1 C2 C3 C4 76.27(14)
C2 C3 C4 C5 -69.89(13)
C3 C4 C5 C12 67.39(12)
C3 C4 C5 C6 -63.22(13)
C4 C5 C6 C7 -166.90(9)
C12 C5 C6 C7 62.02(11)
C4 C5 C6 C13 -41.95(13)
C12 C5 C6 C13 -173.04(9)
C13 C6 C7 O2 52.29(12)
C5 C6 C7 O2 178.22(9)
C13 C6 C7 C8 173.32(9)
C5 C6 C7 C8 -60.75(11)
O2 C7 C8 C9 176.32(9)
C6 C7 C8 C9 55.69(12)
C7 C8 C9 C10 -161.16(9)
C7 C8 C9 C12 -47.49(13)
C12 C9 C10 C11 -42.64(10)
C8 C9 C10 C11 77.03(10)
C1 N C11 C10 160.10(9)
C12 N C11 C10 -6.44(11)
C9 C10 C11 N 30.16(11)
C1 N C12 C5 52.93(15)
C11 N C12 C5 -142.30(10)
C1 N C12 C9 175.53(10)
C11 N C12 C9 -19.70(11)
C4 C5 C12 N -70.18(12)
C6 C5 C12 N 61.88(12)
C4 C5 C12 C9 172.56(9)
C6 C5 C12 C9 -55.38(12)
C10 C9 C12 N 37.80(10)
C8 C9 C12 N -80.81(10)
C10 C9 C12 C5 164.78(9)
C8 C9 C12 C5 46.17(12)
C7 C6 C13 C14 60.52(13)
C5 C6 C13 C14 -61.50(13)
